data_7248947
loop_
_publ_author_name
'Pr\;etka, Dominika'
'Marcinkowski, Dawid'
'Siwiak, Agnieszka'
'Kubicki, Maciej'
'Consiglio, Giuseppe'
'Patroniak, Violetta'
'Gorczy\'nski, Adam'

_publ_section_title
;
 Crystal engineering of monometallic lanthanide(iii) supramolecular
 systems within the N3-tridentate hydrazone Schiff-base ligand
;
_journal_issue 31
_journal_name_full CrystEngComm
_journal_page_first 4167
_journal_page_last 4180
_journal_paper_doi 10.1039/D4CE00450G
_journal_volume 26
_journal_year 2024
_chemical_formula_moiety 'C25 H26 F9 N10 O9 S3 Sm'
_chemical_formula_sum 'C25 H26 F9 N10 O9 S3 Sm'
_chemical_formula_weight 1028.09
_space_group_crystal_system orthorhombic
_space_group_IT_number 29
_space_group_name_Hall 'P 2c -2ac'
_space_group_name_H-M_alt 'P c a 21'
_atom_sites_solution_hydrogens geom
_audit_creation_method SHELXL-2013
_audit_update_record
;
2016-01-10 deposited with the CCDC.	2024-07-03 downloaded from the CCDC.
;
_cell_angle_alpha 90
_cell_angle_beta 90
_cell_angle_gamma 90
_cell_formula_units_Z 4
_cell_length_a 10.8093(5)
_cell_length_b 17.0375(5)
_cell_length_c 19.6847(5)
_cell_measurement_reflns_used 2260
_cell_measurement_temperature 100(1)
_cell_measurement_theta_max 26.5470
_cell_measurement_theta_min 3.6200
_cell_volume 3625.2(2)
_computing_cell_refinement 'CrysAlis Pro (Agilent Technologies (2011))'
_computing_data_collection 'CrysAlis Pro (Agilent Technologies (2011))'
_computing_data_reduction 'CrysAlis Pro (Agilent Technologies (2011))'
_computing_molecular_graphics 'Mercury (MacRae et al., 2009)'
_computing_publication_material 'SHELXL-2013 (Sheldrick, 2013)'
_computing_structure_refinement 'SHELXL-2013 (Sheldrick, 2013)'
_computing_structure_solution 'SIR92 (Altomare et al., 1993)'
_diffrn_ambient_temperature 100(1)
_diffrn_detector_area_resol_mean 16.1544
_diffrn_measured_fraction_theta_full 0.998
_diffrn_measured_fraction_theta_max 0.909
_diffrn_measurement_device_type 'Xcalibur, Eos'
_diffrn_measurement_method \w-scan
_diffrn_radiation_monochromator graphite
_diffrn_radiation_source 'Enhance (Mo) X-ray Source'
_diffrn_radiation_type 'Mo K\a'
_diffrn_radiation_wavelength 0.7107
_diffrn_reflns_av_R_equivalents 0.0197
_diffrn_reflns_av_unetI/netI 0.0229
_diffrn_reflns_Laue_measured_fraction_full 0.998
_diffrn_reflns_Laue_measured_fraction_max 0.909
_diffrn_reflns_limit_h_max 12
_diffrn_reflns_limit_h_min -12
_diffrn_reflns_limit_k_max 19
_diffrn_reflns_limit_k_min -21
_diffrn_reflns_limit_l_max 24
_diffrn_reflns_limit_l_min -16
_diffrn_reflns_number 8618
_diffrn_reflns_point_group_measured_fraction_full 0.727
_diffrn_reflns_point_group_measured_fraction_max 0.653
_diffrn_reflns_theta_full 25.000
_diffrn_reflns_theta_max 26.575
_diffrn_reflns_theta_min 3.045
_exptl_absorpt_coefficient_mu 1.904
_exptl_absorpt_correction_T_max 1.00000
_exptl_absorpt_correction_T_min 0.36525
_exptl_absorpt_correction_type multi-scan
_exptl_absorpt_process_details
;
CrysAlisPro, Agilent Technologies,
Version 1.171.36.28 (release 01-02-2013 CrysAlis171 .NET)
(compiled Feb  1 2013,16:14:44)
Empirical absorption correction using spherical harmonics,
 implemented in SCALE3 ABSPACK scaling algorithm.
;
_exptl_crystal_colour 'pale yellow'
_exptl_crystal_density_diffrn 1.884
_exptl_crystal_description plate
_exptl_crystal_F_000 2036
_exptl_crystal_size_max 0.4
_exptl_crystal_size_mid 0.4
_exptl_crystal_size_min 0.1
_refine_diff_density_max 1.019
_refine_diff_density_min -0.793
_refine_diff_density_rms 0.084
_refine_ls_abs_structure_details
;
 Flack x determined using 1374 quotients [(I+)-(I-)]/[(I+)+(I-)]
 (Parsons and Flack (2004), Acta Cryst. A60, s61).
;
_refine_ls_abs_structure_Flack 0.323(7)
_refine_ls_extinction_method none
_refine_ls_goodness_of_fit_ref 1.045
_refine_ls_hydrogen_treatment constr
_refine_ls_matrix_type full
_refine_ls_number_parameters 518
_refine_ls_number_reflns 4954
_refine_ls_number_restraints 1
_refine_ls_restrained_S_all 1.045
_refine_ls_R_factor_all 0.0253
_refine_ls_R_factor_gt 0.0250
_refine_ls_shift/su_max 0.000
_refine_ls_shift/su_mean 0.000
_refine_ls_structure_factor_coef Fsqd
_refine_ls_weighting_details 'w=1/[\s^2^(Fo^2^)+(0.0453P)^2^+2.5070P] where P=(Fo^2^+2Fc^2^)/3'
_refine_ls_weighting_scheme calc
_refine_ls_wR_factor_gt 0.0660
_refine_ls_wR_factor_ref 0.0661
_reflns_Friedel_coverage 0.392
_reflns_Friedel_fraction_full 0.437
_reflns_Friedel_fraction_max 0.379
_reflns_number_gt 4899
_reflns_number_total 4954
_reflns_threshold_expression 'I > 2\s(I)'
_cod_data_source_file d4ce00450g2.cif
_cod_data_source_block 04
_cod_depositor_comments 'Adding full bibliography for 7248946--7248974.cif.'
_cod_database_code 7248947
_shelx_space_group_comment
;
The symmetry employed for this shelxl refinement is uniquely defined
by the following loop, which should always be used as a source of
symmetry information in preference to the above space-group names.
They are only intended as comments.
;
_shelxl_version_number 2013-4

loop_
_space_group_symop_operation_xyz
'x, y, z'
'-x, -y, z+1/2'
'-x+1/2, y, z+1/2'
'x+1/2, -y, z'

loop_
_atom_site_label
_atom_site_type_symbol
_atom_site_fract_x
_atom_site_fract_y
_atom_site_fract_z
_atom_site_U_iso_or_equiv
_atom_site_adp_type
_atom_site_occupancy
_atom_site_site_symmetry_order
_atom_site_calc_flag
_atom_site_refinement_flags_posn
_atom_site_refinement_flags_adp
_atom_site_refinement_flags_occupancy
_atom_site_disorder_assembly
_atom_site_disorder_group
Sm1 Sm 0.43942(2) 0.24194(2) 0.09959(3) 0.00910(8) Uani 1 1 d . . . . .
N1A N 0.4721(4) 0.1195(2) 0.0280(2) 0.0132(9) Uani 1 1 d . . . . .
C2A C 0.4106(4) 0.0507(3) 0.0362(3) 0.0133(10) Uani 1 1 d . . . . .
C3A C 0.4390(4) -0.0154(3) -0.0026(3) 0.0184(12) Uani 1 1 d . . . . .
H3A H 0.3972 -0.0636 0.0052 0.022 Uiso 1 1 calc R U . . .
C4A C 0.5285(5) -0.0099(3) -0.0524(3) 0.0211(12) Uani 1 1 d . . . . .
H4A H 0.5484 -0.0543 -0.0794 0.025 Uiso 1 1 calc R U . . .
C5A C 0.5893(5) 0.0606(3) -0.0629(3) 0.0199(12) Uani 1 1 d . . . . .
H5A H 0.6504 0.0655 -0.0973 0.024 Uiso 1 1 calc R U . . .
C6A C 0.5584(4) 0.1236(3) -0.0219(3) 0.0148(12) Uani 1 1 d . . . . .
H6A H 0.5998 0.1721 -0.0290 0.018 Uiso 1 1 calc R U . . .
N7A N 0.3174(4) 0.0504(2) 0.0845(2) 0.0136(10) Uani 1 1 d . . . . .
C7A C 0.2402(5) -0.0176(2) 0.0994(4) 0.0241(11) Uani 1 1 d . . . . .
H7A1 H 0.2580 -0.0363 0.1455 0.036 Uiso 1 1 calc R U . . .
H7A2 H 0.2579 -0.0594 0.0667 0.036 Uiso 1 1 calc R U . . .
H7A3 H 0.1528 -0.0027 0.0962 0.036 Uiso 1 1 calc R U . . .
N8A N 0.3027(4) 0.1164(2) 0.1220(2) 0.0131(9) Uani 1 1 d . . . . .
C9A C 0.2219(4) 0.1178(3) 0.1703(3) 0.0137(10) Uani 1 1 d . . . . .
H9A H 0.1709 0.0739 0.1803 0.016 Uiso 1 1 calc R U . . .
C10A C 0.2139(5) 0.1907(3) 0.2084(3) 0.0127(11) Uani 1 1 d . . . . .
N11A N 0.1479(4) 0.2015(3) 0.2658(2) 0.0156(10) Uani 1 1 d . . . . .
C11A C 0.0746(5) 0.1427(4) 0.3028(3) 0.0260(14) Uani 1 1 d . . . . .
H11A H 0.0335 0.1078 0.2703 0.039 Uiso 1 1 calc R U . . .
H11B H 0.0122 0.1694 0.3307 0.039 Uiso 1 1 calc R U . . .
H11C H 0.1293 0.1119 0.3322 0.039 Uiso 1 1 calc R U . . .
C12A C 0.1699(5) 0.2767(3) 0.2877(3) 0.0233(13) Uani 1 1 d . . . . .
H12A H 0.1367 0.3014 0.3269 0.028 Uiso 1 1 calc R U . . .
C13A C 0.2493(5) 0.3086(3) 0.2415(3) 0.0210(12) Uani 1 1 d . . . . .
H13A H 0.2804 0.3607 0.2434 0.025 Uiso 1 1 calc R U . . .
N14A N 0.2784(5) 0.2549(3) 0.1916(3) 0.0149(12) Uani 1 1 d . . . . .
N1B N 0.5079(4) 0.3615(3) 0.1681(2) 0.0173(10) Uani 1 1 d . . . . .
C2B C 0.4506(5) 0.4324(3) 0.1659(3) 0.0176(12) Uani 1 1 d . . . . .
C3B C 0.4875(6) 0.4935(3) 0.2092(3) 0.0262(13) Uani 1 1 d . . . . .
H3B H 0.4473 0.5430 0.2071 0.031 Uiso 1 1 calc R U . . .
C4B C 0.5821(6) 0.4813(4) 0.2549(3) 0.0312(15) Uani 1 1 d . . . . .
H4B H 0.6062 0.5219 0.2853 0.037 Uiso 1 1 calc R U . . .
C5B C 0.6418(5) 0.4092(4) 0.2561(3) 0.0282(13) Uani 1 1 d . . . . .
H5B H 0.7085 0.3998 0.2864 0.034 Uiso 1 1 calc R U . . .
C6B C 0.6015(5) 0.3519(3) 0.2123(3) 0.0187(11) Uani 1 1 d . . . . .
H6B H 0.6422 0.3025 0.2133 0.022 Uiso 1 1 calc R U . . .
N7B N 0.3520(4) 0.4404(2) 0.1221(2) 0.0177(10) Uani 1 1 d . . . . .
C7B C 0.3028(5) 0.5160(3) 0.1014(4) 0.0276(12) Uani 1 1 d . . . . .
H7B1 H 0.3088 0.5210 0.0519 0.041 Uiso 1 1 calc R U . . .
H7B2 H 0.3505 0.5580 0.1230 0.041 Uiso 1 1 calc R U . . .
H7B3 H 0.2159 0.5199 0.1152 0.041 Uiso 1 1 calc R U . . .
N8B N 0.3178(3) 0.3748(2) 0.0875(2) 0.0132(10) Uani 1 1 d . . . . .
C9B C 0.2263(4) 0.3787(3) 0.0447(3) 0.0145(11) Uani 1 1 d . . . . .
H9B H 0.1799 0.4255 0.0380 0.017 Uiso 1 1 calc R U . . .
C10B C 0.2000(4) 0.3077(3) 0.0081(3) 0.0146(11) Uani 1 1 d . . . . .
N11B N 0.1154(4) 0.3008(3) -0.0428(2) 0.0176(10) Uani 1 1 d . . . . .
C11B C 0.0323(6) 0.3621(4) -0.0688(4) 0.0298(14) Uani 1 1 d . . . . .
H11D H -0.0244 0.3391 -0.1022 0.045 Uiso 1 1 calc R U . . .
H11E H 0.0812 0.4035 -0.0905 0.045 Uiso 1 1 calc R U . . .
H11F H -0.0154 0.3844 -0.0311 0.045 Uiso 1 1 calc R U . . .
C12B C 0.1250(6) 0.2256(4) -0.0670(3) 0.0249(14) Uani 1 1 d . . . . .
H12B H 0.0783 0.2032 -0.1030 0.030 Uiso 1 1 calc R U . . .
C13B C 0.2136(5) 0.1895(4) -0.0299(3) 0.0212(13) Uani 1 1 d . . . . .
H13B H 0.2397 0.1367 -0.0359 0.025 Uiso 1 1 calc R U . . .
N14B N 0.2604(5) 0.2407(2) 0.0180(3) 0.0147(12) Uani 1 1 d . . . . .
S1C S 0.78637(12) 0.24774(6) 0.06638(9) 0.0152(3) Uani 1 1 d . . . . .
O11C O 0.7984(4) 0.3297(2) 0.0543(2) 0.0271(9) Uani 1 1 d . . . . .
O12C O 0.8256(3) 0.1958(2) 0.0130(2) 0.0239(9) Uani 1 1 d . . . . .
O13C O 0.6693(3) 0.22464(19) 0.0981(3) 0.0192(7) Uani 1 1 d . . . . .
C1C C 0.9014(5) 0.2306(4) 0.1337(4) 0.0269(14) Uani 1 1 d . . . . .
F11C F 0.9152(3) 0.1558(2) 0.1482(2) 0.0388(10) Uani 1 1 d . . . . .
F12C F 0.8705(4) 0.2677(3) 0.1911(2) 0.0415(10) Uani 1 1 d . . . . .
F13C F 1.0103(3) 0.2587(2) 0.1141(3) 0.0380(13) Uani 1 1 d . . . . .
S1D S 0.50804(11) 0.10441(7) 0.24609(7) 0.0148(3) Uani 1 1 d . . . . .
O11D O 0.4124(4) 0.1099(3) 0.2966(2) 0.0243(9) Uani 1 1 d . . . . .
O12D O 0.5202(4) 0.0301(2) 0.2124(3) 0.0277(10) Uani 1 1 d . . . . .
O13D O 0.5156(3) 0.1714(2) 0.2001(2) 0.0178(8) Uani 1 1 d . . . . .
C1D C 0.6505(5) 0.1148(4) 0.2951(3) 0.0303(15) Uani 1 1 d . . . . .
F11D F 0.6631(4) 0.0536(3) 0.3368(2) 0.0622(15) Uani 1 1 d . . . . .
F12D F 0.6507(4) 0.1789(3) 0.3310(2) 0.0588(14) Uani 1 1 d . . . . .
F13D F 0.7499(3) 0.1162(2) 0.2555(2) 0.0380(9) Uani 1 1 d . . . . .
S1E S 0.50441(12) 0.38666(7) -0.03727(8) 0.0151(3) Uani 1 1 d . . . . .
O11E O 0.5349(4) 0.4551(2) 0.0018(2) 0.0285(10) Uani 1 1 d . . . . .
O12E O 0.3951(4) 0.3907(2) -0.0790(2) 0.0230(9) Uani 1 1 d . . . . .
O13E O 0.5177(3) 0.3130(2) 0.0005(2) 0.0181(8) Uani 1 1 d . . . . .
C1E C 0.6276(5) 0.3816(4) -0.1004(3) 0.0277(14) Uani 1 1 d . . . . .
F11E F 0.6207(4) 0.3152(3) -0.1360(3) 0.0624(14) Uani 1 1 d . . . . .
F12E F 0.7386(3) 0.3866(3) -0.0752(2) 0.0644(16) Uani 1 1 d . . . . .
F13E F 0.6140(4) 0.4394(3) -0.1453(2) 0.0485(12) Uani 1 1 d . . . . .

loop_
_atom_site_aniso_label
_atom_site_aniso_U_11
_atom_site_aniso_U_22
_atom_site_aniso_U_33
_atom_site_aniso_U_23
_atom_site_aniso_U_13
_atom_site_aniso_U_12
Sm1 0.00944(12) 0.00766(11) 0.01019(14) 0.0007(2) -0.00012(15) 0.00064(7)
N1A 0.0135(18) 0.012(2) 0.014(2) 0.0010(18) 0.0006(19) 0.0008(17)
C2A 0.016(2) 0.012(2) 0.012(3) 0.003(2) -0.004(2) 0.002(2)
C3A 0.023(3) 0.013(3) 0.019(3) -0.004(2) 0.001(2) 0.003(2)
C4A 0.026(3) 0.017(3) 0.020(3) -0.007(2) -0.002(3) 0.006(2)
C5A 0.022(3) 0.023(3) 0.015(3) 0.000(2) 0.002(2) 0.009(2)
C6A 0.017(3) 0.017(3) 0.010(3) 0.003(2) 0.001(2) 0.0019(19)
N7A 0.0186(19) 0.0076(17) 0.015(3) -0.0025(16) 0.0017(17) -0.0015(15)
C7A 0.026(2) 0.016(2) 0.031(3) -0.006(3) 0.005(3) -0.0063(19)
N8A 0.0144(19) 0.0089(19) 0.016(2) 0.0006(15) -0.0023(17) 0.0015(15)
C9A 0.010(2) 0.015(2) 0.016(3) 0.002(2) -0.001(2) 0.0013(19)
C10A 0.013(2) 0.013(3) 0.013(3) 0.000(2) -0.002(2) 0.002(2)
N11A 0.018(2) 0.012(2) 0.017(2) 0.0002(19) 0.008(2) -0.0016(19)
C11A 0.032(3) 0.023(3) 0.023(3) 0.000(3) 0.016(3) -0.006(2)
C12A 0.028(3) 0.015(3) 0.026(3) -0.009(2) 0.011(3) 0.002(2)
C13A 0.026(3) 0.013(2) 0.023(3) -0.004(2) 0.007(3) -0.001(2)
N14A 0.015(3) 0.015(2) 0.015(3) -0.0010(17) 0.001(2) -0.0015(17)
N1B 0.021(2) 0.012(2) 0.019(2) -0.0034(19) 0.001(2) -0.0035(18)
C2B 0.019(3) 0.016(3) 0.018(3) 0.001(2) 0.001(2) -0.005(2)
C3B 0.034(3) 0.017(3) 0.028(3) -0.006(3) 0.004(3) -0.005(3)
C4B 0.036(3) 0.032(4) 0.026(3) -0.010(3) -0.004(3) -0.016(3)
C5B 0.028(3) 0.033(3) 0.023(3) 0.000(3) -0.007(3) -0.008(3)
C6B 0.016(2) 0.018(3) 0.022(3) -0.001(2) -0.001(2) -0.002(2)
N7B 0.027(2) 0.0078(19) 0.019(2) -0.0012(15) -0.0011(19) 0.0018(17)
C7B 0.044(3) 0.011(2) 0.027(3) -0.002(4) -0.006(4) 0.007(2)
N8B 0.0145(18) 0.0124(17) 0.013(3) -0.0006(17) 0.0016(17) 0.0004(15)
C9B 0.017(2) 0.011(2) 0.016(3) 0.004(2) 0.003(2) 0.0045(19)
C10B 0.011(2) 0.018(3) 0.014(3) 0.006(2) 0.000(2) -0.002(2)
N11B 0.016(2) 0.016(2) 0.020(2) 0.0033(19) -0.005(2) 0.0019(17)
C11B 0.025(3) 0.030(3) 0.034(4) 0.007(3) -0.013(3) 0.010(3)
C12B 0.027(3) 0.019(3) 0.028(4) -0.006(3) -0.011(3) 0.000(3)
C13B 0.024(3) 0.015(3) 0.024(3) -0.002(3) -0.004(3) 0.000(2)
N14B 0.011(2) 0.011(2) 0.022(3) 0.0021(19) -0.003(2) -0.0009(17)
S1C 0.0134(6) 0.0142(6) 0.0180(7) 0.0021(5) -0.0005(6) 0.0004(4)
O11C 0.030(2) 0.0134(17) 0.038(3) 0.0017(18) -0.005(2) -0.0017(16)
O12C 0.0203(18) 0.022(2) 0.029(2) -0.0039(18) 0.0076(18) 0.0002(16)
O13C 0.0120(15) 0.0266(16) 0.0190(19) 0.004(3) 0.005(2) 0.0017(13)
C1C 0.014(3) 0.031(3) 0.036(4) 0.010(3) 0.003(3) 0.001(2)
F11C 0.0252(16) 0.041(2) 0.050(3) 0.025(2) -0.0041(18) 0.0022(16)
F12C 0.027(2) 0.072(3) 0.026(2) -0.007(2) -0.0060(18) 0.001(2)
F13C 0.0135(16) 0.055(2) 0.045(4) 0.019(2) -0.0024(19) -0.0088(13)
S1D 0.0148(6) 0.0170(6) 0.0126(7) 0.0048(5) 0.0007(5) 0.0037(5)
O11D 0.0209(19) 0.036(2) 0.016(2) 0.0014(18) 0.0043(18) 0.0049(17)
O12D 0.029(2) 0.018(2) 0.037(3) -0.0028(19) 0.006(2) 0.0072(18)
O13D 0.0205(18) 0.0173(19) 0.016(2) 0.0069(17) -0.0056(17) -0.0005(16)
C1D 0.019(3) 0.051(4) 0.020(3) 0.013(3) -0.006(3) -0.003(3)
F11D 0.033(2) 0.095(4) 0.059(3) 0.055(3) -0.019(2) -0.008(2)
F12D 0.039(2) 0.093(4) 0.044(3) -0.037(3) -0.013(2) 0.000(2)
F13D 0.0154(14) 0.064(3) 0.035(2) 0.0109(19) 0.0025(16) 0.0000(16)
S1E 0.0160(6) 0.0154(6) 0.0139(7) 0.0030(5) 0.0016(5) -0.0009(5)
O11E 0.041(2) 0.020(2) 0.025(2) -0.0014(19) 0.003(2) -0.0088(19)
O12E 0.0183(18) 0.030(2) 0.020(2) 0.0048(18) -0.0015(18) 0.0028(16)
O13E 0.0156(17) 0.0172(19) 0.022(2) 0.0034(17) 0.0038(17) 0.0020(15)
C1E 0.022(3) 0.037(3) 0.025(3) 0.013(3) 0.003(3) 0.004(3)
F11E 0.072(3) 0.056(3) 0.059(3) -0.020(2) 0.043(3) 0.002(2)
F12E 0.0144(17) 0.142(5) 0.037(3) 0.036(3) 0.0001(18) -0.002(2)
F13E 0.044(2) 0.064(3) 0.038(2) 0.034(2) 0.021(2) 0.018(2)

loop_
_atom_type_symbol
_atom_type_description
_atom_type_scat_dispersion_real
_atom_type_scat_dispersion_imag
_atom_type_scat_source
C C 0.0033 0.0016 'International Tables Vol C Tables 4.2.6.8 and 6.1.1.4'
H H 0.0000 0.0000 'International Tables Vol C Tables 4.2.6.8 and 6.1.1.4'
N N 0.0061 0.0033 'International Tables Vol C Tables 4.2.6.8 and 6.1.1.4'
O O 0.0106 0.0060 'International Tables Vol C Tables 4.2.6.8 and 6.1.1.4'
F F 0.0171 0.0103 'International Tables Vol C Tables 4.2.6.8 and 6.1.1.4'
S S 0.1246 0.1234 'International Tables Vol C Tables 4.2.6.8 and 6.1.1.4'
Sm Sm -0.1638 3.4418 'International Tables Vol C Tables 4.2.6.8 and 6.1.1.4'

loop_
_geom_angle_atom_site_label_1
_geom_angle_atom_site_label_2
_geom_angle_atom_site_label_3
_geom_angle
_geom_angle_site_symmetry_1
_geom_angle_site_symmetry_3
_geom_angle_publ_flag
O13E Sm1 O13D 140.19(11) . . ?
O13E Sm1 O13C 72.89(14) . . ?
O13D Sm1 O13C 67.60(15) . . ?
O13E Sm1 N14B 76.16(15) . . ?
O13D Sm1 N14B 140.18(14) . . ?
O13C Sm1 N14B 139.07(19) . . ?
O13E Sm1 N14A 140.18(14) . . ?
O13D Sm1 N14A 72.29(16) . . ?
O13C Sm1 N14A 134.8(2) . . ?
N14B Sm1 N14A 85.89(17) . . ?
O13E Sm1 N1A 85.20(13) . . ?
O13D Sm1 N1A 89.89(13) . . ?
O13C Sm1 N1A 76.05(14) . . ?
N14B Sm1 N1A 75.29(15) . . ?
N14A Sm1 N1A 124.44(14) . . ?
O13E Sm1 N1B 85.77(14) . . ?
O13D Sm1 N1B 82.39(14) . . ?
O13C Sm1 N1B 79.16(14) . . ?
N14B Sm1 N1B 124.58(15) . . ?
N14A Sm1 N1B 75.60(16) . . ?
N1A Sm1 N1B 155.14(15) . . ?
O13E Sm1 N8B 71.00(12) . . ?
O13D Sm1 N8B 131.45(13) . . ?
O13C Sm1 N8B 126.65(11) . . ?
N14B Sm1 N8B 64.19(13) . . ?
N14A Sm1 N8B 69.19(14) . . ?
N1A Sm1 N8B 136.56(14) . . ?
N1B Sm1 N8B 60.39(14) . . ?
O13E Sm1 N8A 136.77(14) . . ?
O13D Sm1 N8A 69.88(13) . . ?
O13C Sm1 N8A 117.58(11) . . ?
N14B Sm1 N8A 70.68(14) . . ?
N14A Sm1 N8A 64.12(14) . . ?
N1A Sm1 N8A 60.34(13) . . ?
N1B Sm1 N8A 136.15(15) . . ?
N8B Sm1 N8A 115.69(12) . . ?
C2A N1A C6A 117.8(5) . . ?
C2A N1A Sm1 125.1(3) . . ?
C6A N1A Sm1 117.1(3) . . ?
N1A C2A N7A 116.1(4) . . ?
N1A C2A C3A 121.7(5) . . ?
N7A C2A C3A 122.2(4) . . ?
C4A C3A C2A 119.2(5) . . ?
C4A C3A H3A 120.4 . . ?
C2A C3A H3A 120.4 . . ?
C3A C4A C5A 119.8(5) . . ?
C3A C4A H4A 120.1 . . ?
C5A C4A H4A 120.1 . . ?
C4A C5A C6A 118.1(5) . . ?
C4A C5A H5A 120.9 . . ?
C6A C5A H5A 120.9 . . ?
N1A C6A C5A 123.3(5) . . ?
N1A C6A H6A 118.4 . . ?
C5A C6A H6A 118.4 . . ?
N8A N7A C2A 117.2(4) . . ?
N8A N7A C7A 118.8(4) . . ?
C2A N7A C7A 124.0(4) . . ?
N7A C7A H7A1 109.5 . . ?
N7A C7A H7A2 109.5 . . ?
H7A1 C7A H7A2 109.5 . . ?
N7A C7A H7A3 109.5 . . ?
H7A1 C7A H7A3 109.5 . . ?
H7A2 C7A H7A3 109.5 . . ?
C9A N8A N7A 119.8(4) . . ?
C9A N8A Sm1 119.2(3) . . ?
N7A N8A Sm1 121.0(3) . . ?
N8A C9A C10A 115.9(4) . . ?
N8A C9A H9A 122.1 . . ?
C10A C9A H9A 122.1 . . ?
N14A C10A N11A 111.9(5) . . ?
N14A C10A C9A 122.6(5) . . ?
N11A C10A C9A 125.5(5) . . ?
C10A N11A C12A 107.4(4) . . ?
C10A N11A C11A 127.5(5) . . ?
C12A N11A C11A 124.9(5) . . ?
N11A C11A H11A 109.5 . . ?
N11A C11A H11B 109.5 . . ?
H11A C11A H11B 109.5 . . ?
N11A C11A H11C 109.5 . . ?
H11A C11A H11C 109.5 . . ?
H11B C11A H11C 109.5 . . ?
C13A C12A N11A 105.8(5) . . ?
C13A C12A H12A 127.1 . . ?
N11A C12A H12A 127.1 . . ?
C12A C13A N14A 110.7(5) . . ?
C12A C13A H13A 124.6 . . ?
N14A C13A H13A 124.6 . . ?
C10A N14A C13A 104.3(5) . . ?
C10A N14A Sm1 117.8(4) . . ?
C13A N14A Sm1 136.6(4) . . ?
C6B N1B C2B 118.2(5) . . ?
C6B N1B Sm1 117.6(3) . . ?
C2B N1B Sm1 124.1(4) . . ?
N1B C2B N7B 117.5(5) . . ?
N1B C2B C3B 120.6(5) . . ?
N7B C2B C3B 121.8(5) . . ?
C4B C3B C2B 119.8(6) . . ?
C4B C3B H3B 120.1 . . ?
C2B C3B H3B 120.1 . . ?
C3B C4B C5B 119.3(6) . . ?
C3B C4B H4B 120.3 . . ?
C5B C4B H4B 120.3 . . ?
C6B C5B C4B 118.1(6) . . ?
C6B C5B H5B 121.0 . . ?
C4B C5B H5B 121.0 . . ?
N1B C6B C5B 124.0(5) . . ?
N1B C6B H6B 118.0 . . ?
C5B C6B H6B 118.0 . . ?
N8B N7B C2B 116.3(4) . . ?
N8B N7B C7B 119.2(4) . . ?
C2B N7B C7B 123.2(4) . . ?
N7B C7B H7B1 109.5 . . ?
N7B C7B H7B2 109.5 . . ?
H7B1 C7B H7B2 109.5 . . ?
N7B C7B H7B3 109.5 . . ?
H7B1 C7B H7B3 109.5 . . ?
H7B2 C7B H7B3 109.5 . . ?
C9B N8B N7B 119.3(4) . . ?
C9B N8B Sm1 118.9(3) . . ?
N7B N8B Sm1 121.7(3) . . ?
N8B C9B C10B 115.6(4) . . ?
N8B C9B H9B 122.2 . . ?
C10B C9B H9B 122.2 . . ?
N14B C10B N11B 111.3(5) . . ?
N14B C10B C9B 123.6(5) . . ?
N11B C10B C9B 125.0(4) . . ?
C10B N11B C12B 106.6(4) . . ?
C10B N11B C11B 127.3(5) . . ?
C12B N11B C11B 126.0(5) . . ?
N11B C11B H11D 109.5 . . ?
N11B C11B H11E 109.5 . . ?
H11D C11B H11E 109.5 . . ?
N11B C11B H11F 109.5 . . ?
H11D C11B H11F 109.5 . . ?
H11E C11B H11F 109.5 . . ?
C13B C12B N11B 106.9(5) . . ?
C13B C12B H12B 126.6 . . ?
N11B C12B H12B 126.6 . . ?
C12B C13B N14B 109.9(5) . . ?
C12B C13B H13B 125.0 . . ?
N14B C13B H13B 125.0 . . ?
C10B N14B C13B 105.3(5) . . ?
C10B N14B Sm1 117.6(4) . . ?
C13B N14B Sm1 136.4(4) . . ?
O11C S1C O12C 117.1(3) . . ?
O11C S1C O13C 114.4(2) . . ?
O12C S1C O13C 113.7(2) . . ?
O11C S1C C1C 102.3(3) . . ?
O12C S1C C1C 103.2(3) . . ?
O13C S1C C1C 103.5(3) . . ?
S1C O13C Sm1 146.2(3) . . ?
F11C C1C F13C 108.2(5) . . ?
F11C C1C F12C 107.7(6) . . ?
F13C C1C F12C 107.2(6) . . ?
F11C C1C S1C 112.7(5) . . ?
F13C C1C S1C 109.4(5) . . ?
F12C C1C S1C 111.4(4) . . ?
O12D S1D O11D 116.3(3) . . ?
O12D S1D O13D 113.4(3) . . ?
O11D S1D O13D 114.7(2) . . ?
O12D S1D C1D 104.6(3) . . ?
O11D S1D C1D 103.6(3) . . ?
O13D S1D C1D 101.8(2) . . ?
S1D O13D Sm1 149.7(2) . . ?
F12D C1D F13D 107.6(5) . . ?
F12D C1D F11D 108.6(6) . . ?
F13D C1D F11D 107.0(5) . . ?
F12D C1D S1D 111.8(4) . . ?
F13D C1D S1D 112.0(5) . . ?
F11D C1D S1D 109.6(4) . . ?
O11E S1E O12E 117.0(3) . . ?
O11E S1E O13E 113.7(3) . . ?
O12E S1E O13E 114.2(2) . . ?
O11E S1E C1E 103.7(3) . . ?
O12E S1E C1E 102.3(3) . . ?
O13E S1E C1E 103.5(2) . . ?
S1E O13E Sm1 142.6(2) . . ?
F12E C1E F11E 107.9(5) . . ?
F12E C1E F13E 107.9(5) . . ?
F11E C1E F13E 105.9(6) . . ?
F12E C1E S1E 114.2(5) . . ?
F11E C1E S1E 111.0(4) . . ?
F13E C1E S1E 109.7(4) . . ?

loop_
_geom_bond_atom_site_label_1
_geom_bond_atom_site_label_2
_geom_bond_distance
_geom_bond_site_symmetry_2
_geom_bond_publ_flag
Sm1 O13E 2.447(4) . ?
Sm1 O13D 2.457(4) . ?
Sm1 O13C 2.503(3) . ?
Sm1 N14B 2.515(6) . ?
Sm1 N14A 2.521(6) . ?
Sm1 N1A 2.542(4) . ?
Sm1 N1B 2.553(4) . ?
Sm1 N8B 2.629(4) . ?
Sm1 N8A 2.637(4) . ?
N1A C2A 1.357(6) . ?
N1A C6A 1.357(7) . ?
C2A N7A 1.385(6) . ?
C2A C3A 1.394(7) . ?
C3A C4A 1.381(8) . ?
C3A H3A 0.9500 . ?
C4A C5A 1.383(8) . ?
C4A H4A 0.9500 . ?
C5A C6A 1.384(8) . ?
C5A H5A 0.9500 . ?
C6A H6A 0.9500 . ?
N7A N8A 1.356(5) . ?
N7A C7A 1.457(6) . ?
C7A H7A1 0.9800 . ?
C7A H7A2 0.9800 . ?
C7A H7A3 0.9800 . ?
N8A C9A 1.291(7) . ?
C9A C10A 1.453(7) . ?
C9A H9A 0.9500 . ?
C10A N14A 1.339(7) . ?
C10A N11A 1.347(7) . ?
N11A C12A 1.374(7) . ?
N11A C11A 1.470(7) . ?
C11A H11A 0.9800 . ?
C11A H11B 0.9800 . ?
C11A H11C 0.9800 . ?
C12A C13A 1.363(8) . ?
C12A H12A 0.9500 . ?
C13A N14A 1.380(8) . ?
C13A H13A 0.9500 . ?
N1B C6B 1.344(7) . ?
N1B C2B 1.359(7) . ?
C2B N7B 1.377(7) . ?
C2B C3B 1.403(8) . ?
C3B C4B 1.377(9) . ?
C3B H3B 0.9500 . ?
C4B C5B 1.387(9) . ?
C4B H4B 0.9500 . ?
C5B C6B 1.374(8) . ?
C5B H5B 0.9500 . ?
C6B H6B 0.9500 . ?
N7B N8B 1.360(6) . ?
N7B C7B 1.451(6) . ?
C7B H7B1 0.9800 . ?
C7B H7B2 0.9800 . ?
C7B H7B3 0.9800 . ?
N8B C9B 1.301(6) . ?
C9B C10B 1.437(7) . ?
C9B H9B 0.9500 . ?
C10B N14B 1.329(7) . ?
C10B N11B 1.361(7) . ?
N11B C12B 1.371(8) . ?
N11B C11B 1.470(7) . ?
C11B H11D 0.9800 . ?
C11B H11E 0.9800 . ?
C11B H11F 0.9800 . ?
C12B C13B 1.353(9) . ?
C12B H12B 0.9500 . ?
C13B N14B 1.380(8) . ?
C13B H13B 0.9500 . ?
S1C O11C 1.423(4) . ?
S1C O12C 1.437(4) . ?
S1C O13C 1.465(4) . ?
S1C C1C 1.840(7) . ?
C1C F11C 1.315(7) . ?
C1C F13C 1.328(7) . ?
C1C F12C 1.337(8) . ?
S1D O12D 1.436(4) . ?
S1D O11D 1.437(4) . ?
S1D O13D 1.459(4) . ?
S1D C1D 1.825(6) . ?
C1D F12D 1.301(8) . ?
C1D F13D 1.328(7) . ?
C1D F11D 1.335(7) . ?
S1E O11E 1.435(4) . ?
S1E O12E 1.440(4) . ?
S1E O13E 1.465(4) . ?
S1E C1E 1.824(6) . ?
C1E F12E 1.301(7) . ?
C1E F11E 1.331(8) . ?
C1E F13E 1.332(7) . ?

loop_
_geom_torsion_atom_site_label_1
_geom_torsion_atom_site_label_2
_geom_torsion_atom_site_label_3
_geom_torsion_atom_site_label_4
_geom_torsion
_geom_torsion_site_symmetry_1
_geom_torsion_site_symmetry_2
_geom_torsion_site_symmetry_3
_geom_torsion_site_symmetry_4
_geom_torsion_publ_flag
C6A N1A C2A N7A -175.7(4) . . . . ?
Sm1 N1A C2A N7A 4.6(6) . . . . ?
C6A N1A C2A C3A 3.5(7) . . . . ?
Sm1 N1A C2A C3A -176.2(4) . . . . ?
N1A C2A C3A C4A -2.6(8) . . . . ?
N7A C2A C3A C4A 176.5(5) . . . . ?
C2A C3A C4A C5A 0.4(8) . . . . ?
C3A C4A C5A C6A 0.8(8) . . . . ?
C2A N1A C6A C5A -2.2(8) . . . . ?
Sm1 N1A C6A C5A 177.4(4) . . . . ?
C4A C5A C6A N1A 0.2(8) . . . . ?
N1A C2A N7A N8A -4.6(6) . . . . ?
C3A C2A N7A N8A 176.2(4) . . . . ?
N1A C2A N7A C7A 178.9(5) . . . . ?
C3A C2A N7A C7A -0.3(8) . . . . ?
C2A N7A N8A C9A -176.1(4) . . . . ?
C7A N7A N8A C9A 0.5(7) . . . . ?
C2A N7A N8A Sm1 2.8(5) . . . . ?
C7A N7A N8A Sm1 179.4(4) . . . . ?
N7A N8A C9A C10A 179.2(4) . . . . ?
Sm1 N8A C9A C10A 0.2(6) . . . . ?
N8A C9A C10A N14A 5.2(8) . . . . ?
N8A C9A C10A N11A -171.1(5) . . . . ?
N14A C10A N11A C12A 0.1(7) . . . . ?
C9A C10A N11A C12A 176.8(5) . . . . ?
N14A C10A N11A C11A -174.5(6) . . . . ?
C9A C10A N11A C11A 2.2(9) . . . . ?
C10A N11A C12A C13A 0.3(6) . . . . ?
C11A N11A C12A C13A 175.1(6) . . . . ?
N11A C12A C13A N14A -0.6(7) . . . . ?
N11A C10A N14A C13A -0.5(6) . . . . ?
C9A C10A N14A C13A -177.3(5) . . . . ?
N11A C10A N14A Sm1 168.7(4) . . . . ?
C9A C10A N14A Sm1 -8.1(7) . . . . ?
C12A C13A N14A C10A 0.6(7) . . . . ?
C12A C13A N14A Sm1 -165.4(5) . . . . ?
C6B N1B C2B N7B -177.7(5) . . . . ?
Sm1 N1B C2B N7B -2.2(7) . . . . ?
C6B N1B C2B C3B -0.7(8) . . . . ?
Sm1 N1B C2B C3B 174.7(4) . . . . ?
N1B C2B C3B C4B -0.5(9) . . . . ?
N7B C2B C3B C4B 176.3(5) . . . . ?
C2B C3B C4B C5B 1.6(10) . . . . ?
C3B C4B C5B C6B -1.5(10) . . . . ?
C2B N1B C6B C5B 0.9(8) . . . . ?
Sm1 N1B C6B C5B -174.8(4) . . . . ?
C4B C5B C6B N1B 0.2(9) . . . . ?
N1B C2B N7B N8B 3.0(7) . . . . ?
C3B C2B N7B N8B -173.9(5) . . . . ?
N1B C2B N7B C7B -163.6(5) . . . . ?
C3B C2B N7B C7B 19.5(8) . . . . ?
C2B N7B N8B C9B -179.1(5) . . . . ?
C7B N7B N8B C9B -12.0(7) . . . . ?
C2B N7B N8B Sm1 -2.5(6) . . . . ?
C7B N7B N8B Sm1 164.6(4) . . . . ?
N7B N8B C9B C10B 177.4(4) . . . . ?
Sm1 N8B C9B C10B 0.7(6) . . . . ?
N8B C9B C10B N14B 2.3(8) . . . . ?
N8B C9B C10B N11B -174.3(5) . . . . ?
N14B C10B N11B C12B -1.1(6) . . . . ?
C9B C10B N11B C12B 175.9(5) . . . . ?
N14B C10B N11B C11B -179.3(6) . . . . ?
C9B C10B N11B C11B -2.3(9) . . . . ?
C10B N11B C12B C13B 0.5(7) . . . . ?
C11B N11B C12B C13B 178.7(6) . . . . ?
N11B C12B C13B N14B 0.2(8) . . . . ?
N11B C10B N14B C13B 1.2(7) . . . . ?
C9B C10B N14B C13B -175.8(5) . . . . ?
N11B C10B N14B Sm1 172.9(3) . . . . ?
C9B C10B N14B Sm1 -4.2(7) . . . . ?
C12B C13B N14B C10B -0.9(7) . . . . ?
C12B C13B N14B Sm1 -170.1(5) . . . . ?
O11C S1C O13C Sm1 43.6(6) . . . . ?
O12C S1C O13C Sm1 -94.6(5) . . . . ?
C1C S1C O13C Sm1 154.2(5) . . . . ?
O11C S1C C1C F11C -173.5(5) . . . . ?
O12C S1C C1C F11C -51.4(5) . . . . ?
O13C S1C C1C F11C 67.3(5) . . . . ?
O11C S1C C1C F13C -53.0(5) . . . . ?
O12C S1C C1C F13C 69.0(5) . . . . ?
O13C S1C C1C F13C -172.2(4) . . . . ?
O11C S1C C1C F12C 65.4(5) . . . . ?
O12C S1C C1C F12C -172.5(4) . . . . ?
O13C S1C C1C F12C -53.8(5) . . . . ?
O12D S1D O13D Sm1 56.7(5) . . . . ?
O11D S1D O13D Sm1 -80.3(5) . . . . ?
C1D S1D O13D Sm1 168.6(5) . . . . ?
O12D S1D C1D F12D -177.3(4) . . . . ?
O11D S1D C1D F12D -55.0(5) . . . . ?
O13D S1D C1D F12D 64.3(5) . . . . ?
O12D S1D C1D F13D 61.8(5) . . . . ?
O11D S1D C1D F13D -175.9(4) . . . . ?
O13D S1D C1D F13D -56.6(5) . . . . ?
O12D S1D C1D F11D -56.9(5) . . . . ?
O11D S1D C1D F11D 65.4(5) . . . . ?
O13D S1D C1D F11D -175.2(5) . . . . ?
O11E S1E O13E Sm1 61.6(4) . . . . ?
O12E S1E O13E Sm1 -76.3(4) . . . . ?
C1E S1E O13E Sm1 173.3(4) . . . . ?
O11E S1E C1E F12E 50.3(6) . . . . ?
O12E S1E C1E F12E 172.4(5) . . . . ?
O13E S1E C1E F12E -68.6(5) . . . . ?
O11E S1E C1E F11E 172.5(4) . . . . ?
O12E S1E C1E F11E -65.4(5) . . . . ?
O13E S1E C1E F11E 53.6(5) . . . . ?
O11E S1E C1E F13E -70.9(5) . . . . ?
O12E S1E C1E F13E 51.2(5) . . . . ?
O13E S1E C1E F13E 170.2(4) . . . . ?
